data_2209737
loop_
_publ_author_name
'Da-Quan Peng'

_publ_section_title
4-Butyl-2-phenyl-2-(trimethylsilyloxy)-3,4-dihydro-2<i>H</i>,5<i>H</i>-pyrano[3,2-<i>c</i>][1]benzopyran-5-one
_journal_coeditor_code AT2061
_journal_issue 8
_journal_name_full 'Acta Crystallographica Section E'
_journal_page_first o3572
_journal_page_last o3573
_journal_paper_doi 10.1107/S1600536806028686
_journal_volume 62
_journal_year 2006
_chemical_formula_iupac 'C25 H30 O4 Si'
_chemical_formula_moiety 'C25 H30 O4 Si'
_chemical_formula_sum 'C25 H30 O4 Si'
_chemical_formula_weight 422.58
_chemical_melting_point 389.2
_chemical_name_systematic
;
4-Butyl-2-phenyl-2-(trimethylsilyloxy)-3,4-dihydro-2H,5H-
pyrano[3,2-c][1]benzopyran-5-one
;
_space_group_IT_number 14
_symmetry_cell_setting monoclinic
_symmetry_space_group_name_Hall '-P 2yn'
_symmetry_space_group_name_H-M 'P 1 21/n 1'
_atom_sites_solution_hydrogens geom
_atom_sites_solution_primary direct
_atom_sites_solution_secondary difmap
_cell_angle_alpha 90
_cell_angle_beta 90.20(3)
_cell_angle_gamma 90
_cell_formula_units_Z 4
_cell_length_a 12.138(2)
_cell_length_b 12.874(3)
_cell_length_c 15.300(3)
_cell_measurement_reflns_used 25
_cell_measurement_temperature 293(2)
_cell_measurement_theta_max 13
_cell_measurement_theta_min 10
_cell_volume 2390.8(8)
_computing_cell_refinement 'CAD-4 Software'
_computing_data_collection 'CAD-4 Software (Enraf--Nonius, 1989)'
_computing_data_reduction 'XCAD4 (Harms & Wocadlo, 1995)'
_computing_molecular_graphics SHELXTL
_computing_publication_material 'SHELXTL and PLATON (Spek, 2003)'
_computing_structure_refinement SHELXTL
_computing_structure_solution 'SHELXTL (Sheldrick, 1997)'
_diffrn_ambient_temperature 293(2)
_diffrn_measured_fraction_theta_full 0.999
_diffrn_measured_fraction_theta_max 0.999
_diffrn_measurement_device_type 'Enraf--Nonius CAD-4'
_diffrn_measurement_method \w/2\q
_diffrn_radiation_monochromator graphite
_diffrn_radiation_source 'fine-focus sealed tube'
_diffrn_radiation_type MoK\a
_diffrn_radiation_wavelength 0.71073
_diffrn_reflns_av_R_equivalents 0.0783
_diffrn_reflns_av_sigmaI/netI 0.0617
_diffrn_reflns_limit_h_max 14
_diffrn_reflns_limit_h_min 0
_diffrn_reflns_limit_k_max 15
_diffrn_reflns_limit_k_min 0
_diffrn_reflns_limit_l_max 18
_diffrn_reflns_limit_l_min -18
_diffrn_reflns_number 4420
_diffrn_reflns_theta_full 25.00
_diffrn_reflns_theta_max 25.00
_diffrn_reflns_theta_min 2.07
_diffrn_standards_decay_% 0
_diffrn_standards_interval_count 200
_diffrn_standards_interval_time 120
_diffrn_standards_number 3
_exptl_absorpt_coefficient_mu 0.125
_exptl_absorpt_correction_T_max 0.966
_exptl_absorpt_correction_T_min 0.939
_exptl_absorpt_correction_type psi-scan
_exptl_absorpt_process_details '(XCAD4; Harms & Wocadlo, 1995)'
_exptl_crystal_colour colourless
_exptl_crystal_density_diffrn 1.174
_exptl_crystal_density_method 'not measured'
_exptl_crystal_description block
_exptl_crystal_F_000 904
_exptl_crystal_size_max 0.40
_exptl_crystal_size_mid 0.31
_exptl_crystal_size_min 0.28
_refine_diff_density_max 0.43
_refine_diff_density_min -0.35
_refine_ls_extinction_coef 0.0192(13)
_refine_ls_extinction_expression Fc^*^=kFc[1+0.001xFc^2^\l^3^/sin(2\q)]^-1/4^
_refine_ls_extinction_method SHELXL97
_refine_ls_goodness_of_fit_ref 1.004
_refine_ls_hydrogen_treatment constr
_refine_ls_matrix_type full
_refine_ls_number_parameters 266
_refine_ls_number_reflns 4208
_refine_ls_number_restraints 0
_refine_ls_restrained_S_all 1.004
_refine_ls_R_factor_all 0.1150
_refine_ls_R_factor_gt 0.0603
_refine_ls_shift/su_max 0.000
_refine_ls_shift/su_mean 0.000
_refine_ls_structure_factor_coef Fsqd
_refine_ls_weighting_details 'calc w=1/[\s^2^(Fo^2^)+(0.0463P)^2^+1.79P] where P=(Fo^2^+2Fc^2^)/3'
_refine_ls_weighting_scheme calc
_refine_ls_wR_factor_gt 0.1372
_refine_ls_wR_factor_ref 0.1538
_reflns_number_gt 2484
_reflns_number_total 4208
_reflns_threshold_expression I>2\s(I)
_cod_data_source_file at2061.cif
_cod_data_source_block I
_cod_original_sg_symbol_H-M 'P 21/n'
_cod_database_code 2209737
_cod_database_fobs_code 2209737

loop_
_symmetry_equiv_pos_as_xyz
'x, y, z'
'-x+1/2, y+1/2, -z+1/2'
'-x, -y, -z'
'x-1/2, -y-1/2, z-1/2'

loop_
_atom_site_type_symbol
_atom_site_label
_atom_site_fract_x
_atom_site_fract_y
_atom_site_fract_z
_atom_site_U_iso_or_equiv
_atom_site_adp_type
_atom_site_calc_flag
_atom_site_refinement_flags
_atom_site_occupancy
O O1 0.31524(15) 0.35280(16) 0.37902(13) 0.0530(6) Uani d . 1
O O2 0.38656(16) 0.20111(17) 0.43653(13) 0.0551(6) Uani d . 1
O O3 -0.02571(19) 0.2168(2) 0.27937(17) 0.0780(8) Uani d . 1
O O4 -0.01687(17) 0.3763(2) 0.32973(15) 0.0662(7) Uani d . 1
C C1 0.1766(6) -0.0827(5) 0.5075(4) 0.163 Uani d . 1
H H1A 0.1453 -0.1435 0.5339 0.244 Uiso calc R 1
H H1B 0.1305 -0.0238 0.5192 0.244 Uiso calc R 1
H H1C 0.2488 -0.0706 0.5313 0.244 Uiso calc R 1
C C2 0.1843(6) -0.0973(4) 0.4182(4) 0.155(3) Uani d . 1
H H2A 0.1106 -0.1118 0.3967 0.186 Uiso calc R 1
H H2B 0.2276 -0.1596 0.4089 0.186 Uiso calc R 1
C C3 0.2323(4) -0.0132(3) 0.3609(3) 0.0876(13) Uani d . 1
H H3A 0.3103 -0.0064 0.3737 0.105 Uiso calc R 1
H H3B 0.2250 -0.0338 0.3001 0.105 Uiso calc R 1
C C4 0.1782(3) 0.0894(3) 0.3732(2) 0.0656(10) Uani d . 1
H H4A 0.1992 0.1162 0.4301 0.079 Uiso calc R 1
H H4B 0.0991 0.0789 0.3737 0.079 Uiso calc R 1
C C5 0.2052(2) 0.1727(3) 0.3037(2) 0.0547(8) Uani d . 1
H H5 0.1743 0.1489 0.2479 0.066 Uiso calc R 1
C C6 0.3277(2) 0.1963(3) 0.2888(2) 0.0549(8) Uani d . 1
H H6A 0.3673 0.1311 0.2836 0.066 Uiso calc R 1
H H6B 0.3354 0.2333 0.2340 0.066 Uiso calc R 1
C C7 0.3804(2) 0.2601(3) 0.3608(2) 0.0514(8) Uani d . 1
C C8 0.2791(3) 0.2880(4) 0.5860(3) 0.0943(14) Uani d . 1
H H8A 0.2615 0.3525 0.5578 0.141 Uiso calc R 1
H H8B 0.2885 0.2993 0.6476 0.141 Uiso calc R 1
H H8C 0.2204 0.2393 0.5765 0.141 Uiso calc R 1
C C9 0.4452(4) 0.1116(3) 0.5922(3) 0.0910(14) Uani d . 1
H H9A 0.3861 0.0628 0.5850 0.136 Uiso calc R 1
H H9B 0.4586 0.1228 0.6534 0.136 Uiso calc R 1
H H9C 0.5107 0.0846 0.5654 0.136 Uiso calc R 1
C C10 0.5174(4) 0.3332(4) 0.5508(3) 0.1016(15) Uani d . 1
H H10A 0.4948 0.3966 0.5229 0.152 Uiso calc R 1
H H10B 0.5833 0.3079 0.5235 0.152 Uiso calc R 1
H H10C 0.5317 0.3462 0.6116 0.152 Uiso calc R 1
C C11 0.4935(2) 0.3022(3) 0.3343(2) 0.0581(9) Uani d . 1
C C12 0.5092(3) 0.4015(3) 0.3041(3) 0.0753(11) Uani d . 1
H H12 0.4491 0.4460 0.2996 0.090 Uiso calc R 1
C C13 0.6122(4) 0.4367(4) 0.2803(3) 0.1034(15) Uani d . 1
H H13 0.6215 0.5043 0.2603 0.124 Uiso calc R 1
C C14 0.7001(4) 0.3710(6) 0.2863(3) 0.1095(19) Uani d . 1
H H14 0.7697 0.3941 0.2700 0.131 Uiso calc R 1
C C15 0.6874(3) 0.2729(5) 0.3157(3) 0.1055(18) Uani d . 1
H H15 0.7485 0.2296 0.3203 0.127 Uiso calc R 1
C C16 0.5830(3) 0.2356(4) 0.3394(2) 0.0827(13) Uani d . 1
H H16 0.5740 0.1674 0.3582 0.099 Uiso calc R 1
C C17 0.2050(2) 0.3529(3) 0.36205(18) 0.0467(8) Uani d . 1
C C18 0.1500(2) 0.2730(3) 0.32634(19) 0.0485(8) Uani d . 1
C C19 0.0324(3) 0.2835(3) 0.3100(2) 0.0571(9) Uani d . 1
C C20 0.0399(2) 0.4571(3) 0.3666(2) 0.0547(9) Uani d . 1
C C21 -0.0177(3) 0.5462(3) 0.3865(2) 0.0686(10) Uani d . 1
H H21 -0.0920 0.5516 0.3723 0.082 Uiso calc R 1
C C22 0.0346(3) 0.6261(3) 0.4271(3) 0.0763(11) Uani d . 1
H H22 -0.0044 0.6862 0.4404 0.092 Uiso calc R 1
C C23 0.1447(3) 0.6193(3) 0.4487(3) 0.0705(10) Uani d . 1
H H23 0.1794 0.6740 0.4775 0.085 Uiso calc R 1
C C24 0.2031(3) 0.5317(3) 0.4275(2) 0.0592(9) Uani d . 1
H H24 0.2778 0.5280 0.4409 0.071 Uiso calc R 1
C C25 0.1520(2) 0.4487(3) 0.38645(19) 0.0481(8) Uani d . 1
Si Si 0.40752(7) 0.23564(8) 0.54003(6) 0.0574(3) Uani d . 1

loop_
_atom_site_aniso_label
_atom_site_aniso_U_11
_atom_site_aniso_U_22
_atom_site_aniso_U_33
_atom_site_aniso_U_12
_atom_site_aniso_U_13
_atom_site_aniso_U_23
O1 0.0325(11) 0.0601(14) 0.0664(14) 0.0064(10) -0.0006(9) -0.0076(11)
O2 0.0525(13) 0.0647(14) 0.0482(12) 0.0079(11) -0.0018(10) -0.0027(11)
O3 0.0479(14) 0.092(2) 0.0941(19) -0.0052(14) -0.0171(13) -0.0086(16)
O4 0.0363(12) 0.0859(18) 0.0762(16) 0.0101(13) -0.0060(11) -0.0043(14)
C1 0.245 0.110 0.133 0.014 -0.002 0.039
C2 0.267(8) 0.071(3) 0.127(5) 0.003(4) -0.010(5) 0.025(3)
C3 0.089(3) 0.074(3) 0.100(3) 0.012(2) -0.014(2) -0.006(3)
C4 0.059(2) 0.061(2) 0.077(2) -0.0005(18) -0.0064(18) -0.0016(19)
C5 0.0486(18) 0.067(2) 0.0489(18) 0.0009(17) -0.0089(14) -0.0054(17)
C6 0.0476(18) 0.070(2) 0.0475(18) 0.0123(17) 0.0002(14) -0.0082(16)
C7 0.0396(16) 0.065(2) 0.0499(18) 0.0126(16) 0.0016(13) -0.0045(17)
C8 0.089(3) 0.127(4) 0.067(2) 0.038(3) 0.017(2) -0.005(3)
C9 0.115(4) 0.091(3) 0.067(3) 0.025(3) -0.019(2) -0.002(2)
C10 0.097(3) 0.127(4) 0.080(3) -0.033(3) -0.009(2) -0.021(3)
C11 0.0350(16) 0.085(3) 0.0538(19) 0.0080(18) 0.0013(14) -0.0062(19)
C12 0.046(2) 0.085(3) 0.094(3) -0.005(2) 0.0060(19) -0.004(2)
C13 0.061(3) 0.123(4) 0.126(4) -0.026(3) 0.028(2) -0.010(3)
C14 0.049(3) 0.186(6) 0.093(4) -0.019(4) 0.014(2) -0.017(4)
C15 0.044(2) 0.192(6) 0.081(3) 0.028(3) 0.011(2) -0.006(4)
C16 0.049(2) 0.126(4) 0.073(2) 0.030(2) 0.0078(17) 0.004(2)
C17 0.0329(15) 0.064(2) 0.0427(17) 0.0037(15) 0.0022(12) 0.0073(15)
C18 0.0364(15) 0.064(2) 0.0457(17) 0.0037(15) -0.0034(13) 0.0027(16)
C19 0.0401(17) 0.078(3) 0.0532(19) 0.0008(19) -0.0056(14) 0.0026(18)
C20 0.0424(18) 0.070(2) 0.0514(19) 0.0105(18) 0.0056(14) 0.0102(17)
C21 0.049(2) 0.081(3) 0.076(3) 0.022(2) 0.0113(18) 0.011(2)
C22 0.070(3) 0.066(3) 0.093(3) 0.022(2) 0.023(2) 0.008(2)
C23 0.069(2) 0.053(2) 0.089(3) 0.0002(19) 0.018(2) 0.002(2)
C24 0.0474(19) 0.059(2) 0.072(2) 0.0025(17) 0.0116(16) 0.0051(18)
C25 0.0385(16) 0.056(2) 0.0496(18) 0.0057(15) 0.0076(13) 0.0104(16)
Si 0.0495(5) 0.0717(7) 0.0510(5) 0.0077(5) -0.0037(4) -0.0071(5)

loop_
_atom_type_symbol
_atom_type_description
_atom_type_scat_dispersion_real
_atom_type_scat_dispersion_imag
_atom_type_scat_source
C C 0.0033 0.0016 'International Tables Vol C Tables 4.2.6.8 and 6.1.1.4'
H H 0.0000 0.0000 'International Tables Vol C Tables 4.2.6.8 and 6.1.1.4'
O O 0.0106 0.0060 'International Tables Vol C Tables 4.2.6.8 and 6.1.1.4'
Si Si 0.0817 0.0704 'International Tables Vol C Tables 4.2.6.8 and 6.1.1.4'

loop_
_geom_angle_atom_site_label_1
_geom_angle_atom_site_label_2
_geom_angle_atom_site_label_3
_geom_angle
_geom_angle_publ_flag
C17 O1 C7 119.8(2) yes
C7 O2 Si 131.0(2) yes
C20 O4 C19 122.3(2) yes
C2 C1 H1A 109.5 ?
C2 C1 H1B 109.5 ?
H1A C1 H1B 109.5 ?
C2 C1 H1C 109.5 ?
H1A C1 H1C 109.5 ?
H1B C1 H1C 109.5 ?
C1 C2 C3 120.2(5) ?
C1 C2 H2A 107.3 ?
C3 C2 H2A 107.3 ?
C1 C2 H2B 107.3 ?
C3 C2 H2B 107.3 ?
H2A C2 H2B 106.9 ?
C4 C3 C2 113.0(4) ?
C4 C3 H3A 109.0 ?
C2 C3 H3A 109.0 ?
C4 C3 H3B 109.0 ?
C2 C3 H3B 109.0 ?
H3A C3 H3B 107.8 ?
C3 C4 C5 115.7(3) ?
C3 C4 H4A 108.4 ?
C5 C4 H4A 108.4 ?
C3 C4 H4B 108.4 ?
C5 C4 H4B 108.4 ?
H4A C4 H4B 107.4 ?
C18 C5 C6 107.4(3) ?
C18 C5 C4 110.0(3) ?
C6 C5 C4 116.5(3) ?
C18 C5 H5 107.5 ?
C6 C5 H5 107.5 ?
C4 C5 H5 107.5 ?
C7 C6 C5 114.0(2) yes
C7 C6 H6A 108.7 ?
C5 C6 H6A 108.7 ?
C7 C6 H6B 108.7 ?
C5 C6 H6B 108.7 ?
H6A C6 H6B 107.6 ?
O2 C7 O1 108.4(2) ?
O2 C7 C6 109.4(3) ?
O1 C7 C6 110.8(2) ?
O2 C7 C11 111.7(2) ?
O1 C7 C11 104.4(3) ?
C6 C7 C11 112.1(2) ?
Si C8 H8A 109.5 ?
Si C8 H8B 109.5 ?
H8A C8 H8B 109.5 ?
Si C8 H8C 109.5 ?
H8A C8 H8C 109.5 ?
H8B C8 H8C 109.5 ?
Si C9 H9A 109.5 ?
Si C9 H9B 109.5 ?
H9A C9 H9B 109.5 ?
Si C9 H9C 109.5 ?
H9A C9 H9C 109.5 ?
H9B C9 H9C 109.5 ?
Si C10 H10A 109.5 ?
Si C10 H10B 109.5 ?
H10A C10 H10B 109.5 ?
Si C10 H10C 109.5 ?
H10A C10 H10C 109.5 ?
H10B C10 H10C 109.5 ?
C12 C11 C16 119.0(3) ?
C12 C11 C7 123.0(3) ?
C16 C11 C7 118.0(4) ?
C11 C12 C13 121.5(4) ?
C11 C12 H12 119.3 ?
C13 C12 H12 119.3 ?
C14 C13 C12 119.2(5) ?
C14 C13 H13 120.4 ?
C12 C13 H13 120.4 ?
C15 C14 C13 120.8(5) ?
C15 C14 H14 119.6 ?
C13 C14 H14 119.6 ?
C14 C15 C16 120.7(5) ?
C14 C15 H15 119.7 ?
C16 C15 H15 119.7 ?
C11 C16 C15 118.8(5) ?
C11 C16 H16 120.6 ?
C15 C16 H16 120.6 ?
C18 C17 O1 124.3(3) ?
C18 C17 C25 122.7(3) ?
O1 C17 C25 112.9(3) ?
C17 C18 C19 119.0(3) ?
C17 C18 C5 122.3(3) ?
C19 C18 C5 118.7(3) ?
O3 C19 O4 116.9(3) ?
O3 C19 C18 124.9(3) ?
O4 C19 C18 118.2(3) ?
O4 C20 C21 118.0(3) ?
O4 C20 C25 121.3(3) ?
C21 C20 C25 120.7(3) ?
C22 C21 C20 119.7(3) ?
C22 C21 H21 120.1 ?
C20 C21 H21 120.1 ?
C21 C22 C23 120.8(4) ?
C21 C22 H22 119.6 ?
C23 C22 H22 119.6 ?
C24 C23 C22 119.8(4) ?
C24 C23 H23 120.1 ?
C22 C23 H23 120.1 ?
C23 C24 C25 120.7(3) ?
C23 C24 H24 119.6 ?
C25 C24 H24 119.6 ?
C24 C25 C20 118.3(3) ?
C24 C25 C17 125.4(3) ?
C20 C25 C17 116.4(3) ?
O2 Si C8 109.55(16) ?
O2 Si C10 112.09(16) ?
C8 Si C10 109.3(2) ?
O2 Si C9 102.59(15) ?
C8 Si C9 111.2(2) ?
C10 Si C9 112.0(2) ?

loop_
_geom_bond_atom_site_label_1
_geom_bond_atom_site_label_2
_geom_bond_distance
_geom_bond_publ_flag
O1 C17 1.362(3) ?
O1 C7 1.459(4) ?
O2 C7 1.387(4) yes
O2 Si 1.664(2) yes
O3 C19 1.205(4) yes
O4 C20 1.368(4) ?
O4 C19 1.369(4) ?
C1 C2 1.382(7) ?
C1 H1A 0.9600 ?
C1 H1B 0.9600 ?
C1 H1C 0.9600 ?
C2 C3 1.512(6) ?
C2 H2A 0.9700 ?
C2 H2B 0.9700 ?
C3 C4 1.487(5) ?
C3 H3A 0.9700 ?
C3 H3B 0.9700 ?
C4 C5 1.546(5) ?
C4 H4A 0.9700 ?
C4 H4B 0.9700 ?
C5 C18 1.496(4) ?
C5 C6 1.535(4) ?
C5 H5 0.9800 ?
C6 C7 1.514(4) ?
C6 H6A 0.9700 ?
C6 H6B 0.9700 ?
C7 C11 1.532(4) yes
C8 Si 1.840(4) ?
C8 H8A 0.9600 ?
C8 H8B 0.9600 ?
C8 H8C 0.9600 ?
C9 Si 1.842(4) ?
C9 H9A 0.9600 ?
C9 H9B 0.9600 ?
C9 H9C 0.9600 ?
C10 Si 1.840(4) ?
C10 H10A 0.9600 ?
C10 H10B 0.9600 ?
C10 H10C 0.9600 ?
C11 C12 1.373(5) ?
C11 C16 1.385(5) ?
C12 C13 1.379(5) ?
C12 H12 0.9300 ?
C13 C14 1.365(7) ?
C13 H13 0.9300 ?
C14 C15 1.349(7) ?
C14 H14 0.9300 ?
C15 C16 1.405(6) ?
C15 H15 0.9300 ?
C16 H16 0.9300 ?
C17 C18 1.341(4) ?
C17 C25 1.441(4) ?
C18 C19 1.455(4) ?
C20 C21 1.378(5) ?
C20 C25 1.398(4) ?
C21 C22 1.357(5) ?
C21 H21 0.9300 ?
C22 C23 1.379(5) ?
C22 H22 0.9300 ?
C23 C24 1.371(5) ?
C23 H23 0.9300 ?
C24 C25 1.384(4) ?
C24 H24 0.9300 ?

loop_
_geom_hbond_atom_site_label_D
_geom_hbond_atom_site_label_H
_geom_hbond_atom_site_label_A
_geom_hbond_distance_DH
_geom_hbond_distance_HA
_geom_hbond_distance_DA
_geom_hbond_angle_DHA
_geom_hbond_publ_flag
C4 H4A O2 0.97 2.52 3.064(4) 115 yes
C12 H12 O1 0.93 2.36 2.696(4) 101 yes

loop_
_geom_torsion_atom_site_label_1
_geom_torsion_atom_site_label_2
_geom_torsion_atom_site_label_3
_geom_torsion_atom_site_label_4
_geom_torsion
C1 C2 C3 C4 -53.4(8)
C2 C3 C4 C5 -167.4(4)
C3 C4 C5 C18 -177.2(3)
C3 C4 C5 C6 -54.8(4)
C18 C5 C6 C7 49.2(4)
C4 C5 C6 C7 -74.7(4)
Si O2 C7 O1 -42.7(3)
Si O2 C7 C6 -163.5(2)
Si O2 C7 C11 71.8(3)
C17 O1 C7 O2 -93.6(3)
C17 O1 C7 C6 26.4(4)
C17 O1 C7 C11 147.2(2)
C5 C6 C7 O2 68.4(3)
C5 C6 C7 O1 -51.1(4)
C5 C6 C7 C11 -167.2(3)
O2 C7 C11 C12 -138.4(3)
O1 C7 C11 C12 -21.5(4)
C6 C7 C11 C12 98.4(4)
O2 C7 C11 C16 43.2(4)
O1 C7 C11 C16 160.1(3)
C6 C7 C11 C16 -80.0(4)
C16 C11 C12 C13 -1.1(6)
C7 C11 C12 C13 -179.6(3)
C11 C12 C13 C14 0.5(7)
C12 C13 C14 C15 -0.4(8)
C13 C14 C15 C16 1.0(8)
C12 C11 C16 C15 1.7(5)
C7 C11 C16 C15 -179.8(3)
C14 C15 C16 C11 -1.7(7)
C7 O1 C17 C18 -2.1(4)
C7 O1 C17 C25 178.0(2)
O1 C17 C18 C19 -178.9(3)
C25 C17 C18 C19 1.0(4)
O1 C17 C18 C5 1.9(5)
C25 C17 C18 C5 -178.2(3)
C6 C5 C18 C17 -25.0(4)
C4 C5 C18 C17 102.7(3)
C6 C5 C18 C19 155.7(3)
C4 C5 C18 C19 -76.5(3)
C20 O4 C19 O3 178.5(3)
C20 O4 C19 C18 -2.2(4)
C17 C18 C19 O3 -179.0(3)
C5 C18 C19 O3 0.3(5)
C17 C18 C19 O4 1.8(4)
C5 C18 C19 O4 -179.0(3)
C19 O4 C20 C21 -178.0(3)
C19 O4 C20 C25 -0.2(4)
O4 C20 C21 C22 176.8(3)
C25 C20 C21 C22 -1.0(5)
C20 C21 C22 C23 0.0(6)
C21 C22 C23 C24 1.3(6)
C22 C23 C24 C25 -1.6(5)
C23 C24 C25 C20 0.5(5)
C23 C24 C25 C17 -179.4(3)
O4 C20 C25 C24 -177.0(3)
C21 C20 C25 C24 0.8(4)
O4 C20 C25 C17 2.9(4)
C21 C20 C25 C17 -179.3(3)
C18 C17 C25 C24 176.5(3)
O1 C17 C25 C24 -3.6(4)
C18 C17 C25 C20 -3.4(4)
O1 C17 C25 C20 176.6(2)
C7 O2 Si C8 78.3(3)
C7 O2 Si C10 -43.2(3)
C7 O2 Si C9 -163.5(3)
